data_2221375
loop_
_publ_author_name
'Peng, Yu-wen'
'Wu, Lin-hai'

_publ_section_title
;
 (<i>Z</i>)-(1,3-Thiazinan-2-ylideneamino)formonitrile
;
_journal_coeditor_code HG2486
_journal_issue 4
_journal_name_full 'Acta Crystallographica Section E'
_journal_page_first o784
_journal_paper_doi 10.1107/S1600536809008940
_journal_volume 65
_journal_year 2009
_chemical_formula_iupac 'C5 H7 N3 S'
_chemical_formula_moiety 'C5 H7 N3 S'
_chemical_formula_sum 'C5 H7 N3 S'
_chemical_formula_weight 141.21
_chemical_name_systematic
;
(<i>Z</i>)-(1,3-Thiazinan-2-ylideneamino)formonitrile
;
_space_group_IT_number 14
_symmetry_cell_setting monoclinic
_symmetry_space_group_name_Hall '-P 2ybc'
_symmetry_space_group_name_H-M 'P 1 21/c 1'
_atom_sites_solution_hydrogens geom
_atom_sites_solution_primary direct
_atom_sites_solution_secondary difmap
_audit_creation_method SHELXL-97
_cell_angle_alpha 90.00
_cell_angle_beta 128.617(19)
_cell_angle_gamma 90.00
_cell_formula_units_Z 4
_cell_length_a 7.0931(14)
_cell_length_b 12.689(3)
_cell_length_c 9.232(3)
_cell_measurement_reflns_used 2501
_cell_measurement_temperature 153(2)
_cell_measurement_theta_max 25.11
_cell_measurement_theta_min 2.27
_cell_volume 649.2(3)
_computing_cell_refinement 'RAPID-AUTO (Rigaku, 2004)'
_computing_data_collection 'RAPID-AUTO (Rigaku, 2004)'
_computing_data_reduction 'RAPID-AUTO (Rigaku, 2004)'
_computing_molecular_graphics 'SHELXTL (Sheldrick, 2008)'
_computing_publication_material 'SHELXTL (Sheldrick, 2008)'
_computing_structure_refinement 'SHELXTL (Sheldrick, 2008)'
_computing_structure_solution 'SHELXTL (Sheldrick, 2008)'
_diffrn_ambient_temperature 153(2)
_diffrn_measured_fraction_theta_full 0.962
_diffrn_measured_fraction_theta_max 0.962
_diffrn_measurement_device_type 'Rigaku R-AXIS RAPID IP area-detector'
_diffrn_measurement_method '\w Oscillation'
_diffrn_radiation_monochromator graphite
_diffrn_radiation_source 'Rotating Anode'
_diffrn_radiation_type MoK\a
_diffrn_radiation_wavelength 0.71073
_diffrn_reflns_av_R_equivalents 0.0323
_diffrn_reflns_av_sigmaI/netI 0.0262
_diffrn_reflns_limit_h_max 8
_diffrn_reflns_limit_h_min -8
_diffrn_reflns_limit_k_max 15
_diffrn_reflns_limit_k_min -14
_diffrn_reflns_limit_l_max 10
_diffrn_reflns_limit_l_min -10
_diffrn_reflns_number 4731
_diffrn_reflns_theta_full 25.01
_diffrn_reflns_theta_max 25.01
_diffrn_reflns_theta_min 3.21
_diffrn_standards_decay_% 0
_diffrn_standards_number 0
_exptl_absorpt_coefficient_mu 0.402
_exptl_absorpt_correction_T_max 0.9763
_exptl_absorpt_correction_T_min 0.8493
_exptl_absorpt_correction_type multi-scan
_exptl_absorpt_process_details '(ABSCOR; Higashi 1995)'
_exptl_crystal_colour colorless
_exptl_crystal_density_diffrn 1.445
_exptl_crystal_density_method 'not measured'
_exptl_crystal_description needle
_exptl_crystal_F_000 296
_exptl_crystal_size_max 0.42
_exptl_crystal_size_mid 0.11
_exptl_crystal_size_min 0.06
_refine_diff_density_max 1.141
_refine_diff_density_min -0.315
_refine_ls_extinction_coef 0.040(14)
_refine_ls_extinction_expression Fc^*^=kFc[1+0.001xFc^2^\l^3^/sin(2\q)]^-1/4^
_refine_ls_extinction_method 'SHELXTL (Sheldrick, 2008)'
_refine_ls_goodness_of_fit_ref 1.086
_refine_ls_hydrogen_treatment constr
_refine_ls_matrix_type full
_refine_ls_number_parameters 83
_refine_ls_number_reflns 1101
_refine_ls_number_restraints 0
_refine_ls_restrained_S_all 1.086
_refine_ls_R_factor_all 0.0701
_refine_ls_R_factor_gt 0.0656
_refine_ls_shift/su_max 0.000
_refine_ls_shift/su_mean 0.000
_refine_ls_structure_factor_coef Fsqd
_refine_ls_weighting_details 'calc w=1/[\s^2^(Fo^2^)+(0.1515P)^2^+0.068P] where P=(Fo^2^+2Fc^2^)/3'
_refine_ls_weighting_scheme calc
_refine_ls_wR_factor_gt 0.1850
_refine_ls_wR_factor_ref 0.1917
_reflns_number_gt 970
_reflns_number_total 1101
_reflns_threshold_expression I>2\s(I)
_cod_data_source_file hg2486.cif
_cod_data_source_block I
_cod_original_sg_symbol_H-M 'P 21/c'
_cod_database_code 2221375
_cod_database_fobs_code 2221375

loop_
_symmetry_equiv_pos_as_xyz
'x, y, z'
'-x, y+1/2, -z+1/2'
'-x, -y, -z'
'x, -y-1/2, z-1/2'

loop_
_atom_site_type_symbol
_atom_site_label
_atom_site_fract_x
_atom_site_fract_y
_atom_site_fract_z
_atom_site_U_iso_or_equiv
_atom_site_adp_type
_atom_site_calc_flag
_atom_site_refinement_flags
_atom_site_occupancy
_atom_site_disorder_assembly
_atom_site_disorder_group
S S1 0.97192(13) 0.28689(6) 0.64894(10) 0.0263(5) Uani d . 1 . .
N N1 0.7395(4) 0.47140(17) 0.5152(3) 0.0213(6) Uani d . 1 . .
H H1A 0.6246 0.5077 0.4223 0.026 Uiso d R 1 . .
N N2 0.5695(4) 0.33420(19) 0.3151(3) 0.0231(7) Uani d . 1 . .
N N3 0.5490(5) 0.1469(2) 0.2340(4) 0.0324(8) Uani d . 1 . .
C C1 1.1467(7) 0.3667(3) 0.8561(5) 0.0406(10) Uani d . 1 . .
H H1B 1.0764 0.3613 0.9206 0.049 Uiso calc R 1 . .
H H1C 1.3136 0.3390 0.9404 0.049 Uiso calc R 1 . .
C C2 1.1539(7) 0.4785(3) 0.8161(5) 0.0403(9) Uani d . 1 . .
H H2B 1.2330 0.4840 0.7582 0.048 Uiso calc R 1 . .
H H2C 1.2538 0.5179 0.9345 0.048 Uiso calc R 1 . .
C C3 0.9066(6) 0.5297(3) 0.6889(5) 0.0316(8) Uani d . 1 . .
H H3A 0.8374 0.5342 0.7544 0.038 Uiso calc R 1 . .
H H3B 0.9245 0.6023 0.6600 0.038 Uiso calc R 1 . .
C C4 0.7430(5) 0.3711(2) 0.4833(4) 0.0189(7) Uani d . 1 . .
C C5 0.5676(5) 0.2335(2) 0.2802(4) 0.0228(7) Uani d . 1 . .

loop_
_atom_site_aniso_label
_atom_site_aniso_U_11
_atom_site_aniso_U_22
_atom_site_aniso_U_33
_atom_site_aniso_U_12
_atom_site_aniso_U_13
_atom_site_aniso_U_23
S1 0.0269(6) 0.0189(6) 0.0199(6) 0.0071(3) 0.0081(5) 0.0043(2)
N1 0.0262(13) 0.0119(11) 0.0189(13) 0.0008(10) 0.0108(12) -0.0002(9)
N2 0.0243(13) 0.0159(13) 0.0174(13) 0.0017(10) 0.0073(11) -0.0020(9)
N3 0.0362(17) 0.0226(15) 0.0376(18) -0.0079(12) 0.0226(15) -0.0118(12)
C1 0.0317(19) 0.052(2) 0.0163(17) 0.0024(15) 0.0041(15) -0.0040(14)
C2 0.040(2) 0.044(2) 0.032(2) -0.0136(16) 0.0198(18) -0.0108(15)
C3 0.0365(19) 0.0224(16) 0.0284(18) -0.0043(14) 0.0165(16) -0.0111(13)
C4 0.0206(14) 0.0179(14) 0.0165(15) 0.0000(11) 0.0107(13) 0.0014(11)
C5 0.0180(14) 0.0265(16) 0.0181(15) -0.0046(12) 0.0085(13) -0.0056(12)

loop_
_atom_type_symbol
_atom_type_description
_atom_type_scat_dispersion_real
_atom_type_scat_dispersion_imag
_atom_type_scat_source
C C 0.0033 0.0016 'International Tables Vol C Tables 4.2.6.8 and 6.1.1.4'
H H 0.0000 0.0000 'International Tables Vol C Tables 4.2.6.8 and 6.1.1.4'
N N 0.0061 0.0033 'International Tables Vol C Tables 4.2.6.8 and 6.1.1.4'
S S 0.1246 0.1234 'International Tables Vol C Tables 4.2.6.8 and 6.1.1.4'

loop_
_geom_angle_atom_site_label_1
_geom_angle_atom_site_label_2
_geom_angle_atom_site_label_3
_geom_angle_site_symmetry_1
_geom_angle_site_symmetry_3
_geom_angle
_geom_angle_publ_flag
C4 S1 C1 . . 103.52(16) ?
C4 N1 C3 . . 128.3(3) ?
C4 N1 H1A . . 115.8 ?
C3 N1 H1A . . 115.9 ?
C5 N2 C4 . . 119.3(2) ?
C2 C1 S1 . . 112.5(3) ?
C2 C1 H1B . . 109.1 ?
S1 C1 H1B . . 109.1 ?
C2 C1 H1C . . 109.1 ?
S1 C1 H1C . . 109.1 ?
H1B C1 H1C . . 107.8 ?
C1 C2 C3 . . 113.7(3) ?
C1 C2 H2B . . 108.8 ?
C3 C2 H2B . . 108.8 ?
C1 C2 H2C . . 108.8 ?
C3 C2 H2C . . 108.8 ?
H2B C2 H2C . . 107.7 ?
N1 C3 C2 . . 112.6(3) ?
N1 C3 H3A . . 109.1 ?
C2 C3 H3A . . 109.1 ?
N1 C3 H3B . . 109.1 ?
C2 C3 H3B . . 109.1 ?
H3A C3 H3B . . 107.8 ?
N1 C4 N2 . . 118.2(3) ?
N1 C4 S1 . . 122.6(2) ?
N2 C4 S1 . . 119.2(2) ?
N3 C5 N2 . . 174.2(3) ?

loop_
_geom_bond_atom_site_label_1
_geom_bond_atom_site_label_2
_geom_bond_site_symmetry_2
_geom_bond_distance
_geom_bond_publ_flag
S1 C4 . 1.737(3) ?
S1 C1 . 1.806(4) ?
N1 C4 . 1.310(4) ?
N1 C3 . 1.467(4) ?
N1 H1A . 0.8600 ?
N2 C5 . 1.315(4) ?
N2 C4 . 1.327(4) ?
N3 C5 . 1.156(4) ?
C1 C2 . 1.474(6) ?
C1 H1B . 0.9900 ?
C1 H1C . 0.9900 ?
C2 C3 . 1.519(5) ?
C2 H2B . 0.9900 ?
C2 H2C . 0.9900 ?
C3 H3A . 0.9900 ?
C3 H3B . 0.9900 ?

loop_
_geom_hbond_atom_site_label_D
_geom_hbond_atom_site_label_H
_geom_hbond_atom_site_label_A
_geom_hbond_site_symmetry_A
_geom_hbond_distance_DH
_geom_hbond_distance_HA
_geom_hbond_distance_DA
_geom_hbond_angle_DHA
N1 H1A N3 2_655 0.86 2.12 2.926(4) 155.6
C3 H3B S1 2_756 0.99 2.74 3.468(3) 130.5

loop_
_geom_torsion_atom_site_label_1
_geom_torsion_atom_site_label_2
_geom_torsion_atom_site_label_3
_geom_torsion_atom_site_label_4
_geom_torsion_site_symmetry_1
_geom_torsion_site_symmetry_2
_geom_torsion_site_symmetry_3
_geom_torsion_site_symmetry_4
_geom_torsion
_geom_torsion_publ_flag
C4 S1 C1 C2 . . . . -34.3(3) ?
S1 C1 C2 C3 . . . . 59.4(4) ?
C4 N1 C3 C2 . . . . 25.2(4) ?
C1 C2 C3 N1 . . . . -54.0(4) ?
C3 N1 C4 N2 . . . . 178.6(3) ?
C3 N1 C4 S1 . . . . -4.3(4) ?
C5 N2 C4 N1 . . . . -179.3(3) ?
C5 N2 C4 S1 . . . . 3.5(4) ?
C1 S1 C4 N1 . . . . 7.7(3) ?
C1 S1 C4 N2 . . . . -175.3(2) ?
C4 N2 C5 N3 . . . . -177(3) ?

loop_
_cod_related_entry_id
_cod_related_entry_database
_cod_related_entry_code
1 ChemSpider 2781796
